data_7238504
loop_
_publ_author_name
'Liu, Jing-Xin'
'Hu, Ying-Feng'
'Lin, Rui-Lian'
'Sun, Wen-Qi'
'Chu, Xiang-Feng'
'Xue, Sai-Feng'
'Zhu, Qian-Jiang'
'Tao, Zhu'

_publ_section_title
;
 Coordination complexes based on pentacyclohexanocucurbit[5]uril and
 lanthanide(iii) ions: lanthanide contraction effect induced structural
 variation
;
_journal_issue 20
_journal_name_full CrystEngComm
_journal_page_first 6983
_journal_paper_doi 10.1039/c2ce25866h
_journal_volume 14
_journal_year 2012
_chemical_formula_sum 'C50 H103 Cl2 La N21 O34.5'
_chemical_formula_weight 1760.34
_space_group_IT_number 43
_space_group_name_Hall 'F 2 -2d'
_space_group_name_H-M_alt 'F d d 2'
_symmetry_cell_setting orthorhombic
_symmetry_space_group_name_H-M 'F d d 2'
_atom_sites_solution_hydrogens geom
_atom_sites_solution_primary direct
_atom_sites_solution_secondary difmap
_audit_creation_method SHELXL-97
_cell_angle_alpha 90.00
_cell_angle_beta 90.00
_cell_angle_gamma 90.00
_cell_formula_units_Z 16
_cell_length_a 36.256(4)
_cell_length_b 54.989(5)
_cell_length_c 16.0501(14)
_cell_measurement_reflns_used 9631
_cell_measurement_temperature 223(2)
_cell_volume 31999(5)
_computing_cell_refinement 'Bruker SMART'
_computing_data_collection 'Bruker SMART'
_computing_data_reduction 'Bruker SAINT'
_computing_molecular_graphics 'Bruker SHELXTL'
_computing_publication_material 'Bruker SHELXTL'
_computing_structure_refinement 'SHELXL-97 (Sheldrick, 1997)'
_computing_structure_solution 'SHELXS-97 (Sheldrick, 1990)'
_diffrn_ambient_temperature 223(2)
_diffrn_measured_fraction_theta_full 0.992
_diffrn_measured_fraction_theta_max 0.992
_diffrn_measurement_device_type 'Bruker Smart Apex CCD area detector'
_diffrn_measurement_method 'phi and omega scans'
_diffrn_radiation_monochromator graphite
_diffrn_radiation_source 'fine-focus sealed tube'
_diffrn_radiation_type MoK\a
_diffrn_radiation_wavelength 0.71073
_diffrn_reflns_av_R_equivalents 0.1038
_diffrn_reflns_av_sigmaI/netI 0.0560
_diffrn_reflns_limit_h_max 42
_diffrn_reflns_limit_h_min -40
_diffrn_reflns_limit_k_max 64
_diffrn_reflns_limit_k_min -64
_diffrn_reflns_limit_l_max 18
_diffrn_reflns_limit_l_min -17
_diffrn_reflns_number 75499
_diffrn_reflns_theta_full 24.72
_diffrn_reflns_theta_max 24.72
_diffrn_reflns_theta_min 1.44
_diffrn_standards_decay_% none
_exptl_absorpt_coefficient_mu 0.696
_exptl_absorpt_correction_T_max 0.8675
_exptl_absorpt_correction_T_min 0.7827
_exptl_absorpt_correction_type multi-scan
_exptl_absorpt_process_details 'SADABS; Bruker, 2000'
_exptl_crystal_colour colorless
_exptl_crystal_density_diffrn 1.462
_exptl_crystal_density_meas ?
_exptl_crystal_density_method 'not measured'
_exptl_crystal_description block
_exptl_crystal_F_000 14672
_exptl_crystal_size_max 0.37
_exptl_crystal_size_mid 0.25
_exptl_crystal_size_min 0.21
_platon_squeeze_details
;
;
_refine_diff_density_max 1.324
_refine_diff_density_min -1.950
_refine_diff_density_rms 0.160
_refine_ls_abs_structure_details 'Flack H D (1983), Acta Cryst. A39, 876-881'
_refine_ls_abs_structure_Flack 0.00(11)
_refine_ls_extinction_method none
_refine_ls_goodness_of_fit_ref 1.012
_refine_ls_hydrogen_treatment mixed
_refine_ls_matrix_type full
_refine_ls_number_parameters 776
_refine_ls_number_reflns 12650
_refine_ls_number_restraints 127
_refine_ls_restrained_S_all 1.031
_refine_ls_R_factor_all 0.0759
_refine_ls_R_factor_gt 0.0744
_refine_ls_shift/su_max 0.043
_refine_ls_shift/su_mean 0.008
_refine_ls_structure_factor_coef Fsqd
_refine_ls_weighting_details 'calc w=1/[\s^2^(Fo^2^)+(0.1362P)^2^+507.3046P] where P=(Fo^2^+2Fc^2^)/3'
_refine_ls_weighting_scheme calc
_refine_ls_wR_factor_gt 0.1931
_refine_ls_wR_factor_ref 0.1945
_reflns_number_gt 12242
_reflns_number_total 12650
_reflns_threshold_expression >2sigma(I)
_cod_data_source_file c2ce25866h.txt
_cod_data_source_block p_La
_cod_depositor_comments
;
The following automatic conversions were performed:

data item '_exptl_absorpt_correction_type' value 'multi scan' was
changed to 'multi-scan' in accordance with the
/home/saulius/struct/COD-crude-data/automatic-downloads/DataCite-retrospective/RSC/depositions/lib/dictionaries/cif_core.dic
dictionary named 'cif_core.dic' version 2.4.2 last updated on
2011-04-26.

data item '_symmetry_cell_setting' value 'Orthorhombic' was changed
to 'orthorhombic' in accordance with the
/home/saulius/struct/COD-crude-data/automatic-downloads/DataCite-retrospective/RSC/depositions/lib/dictionaries/cif_core.dic
dictionary named 'cif_core.dic' version 2.4.2 last updated on
2011-04-26.

data item '_exptl_crystal_density_meas' value 'not measured' was
changed to '?' -- the value is perceived as not measured.

Automatic conversion script
Id: cif_fix_values 6909 2019-04-08 15:41:33Z antanas 
;
_cod_original_sg_symbol_H-M Fdd2
_cod_original_formula_sum 'C50 H103 Cl2 La N21 O34.50'
_cod_database_code 7238504

loop_
_symmetry_equiv_pos_as_xyz
'x, y, z'
'-x, -y, z'
'x+1/4, -y+1/4, z+1/4'
'-x+1/4, y+1/4, z+1/4'
'x, y+1/2, z+1/2'
'-x, -y+1/2, z+1/2'
'x+1/4, -y+3/4, z+3/4'
'-x+1/4, y+3/4, z+3/4'
'x+1/2, y, z+1/2'
'-x+1/2, -y, z+1/2'
'x+3/4, -y+1/4, z+3/4'
'-x+3/4, y+1/4, z+3/4'
'x+1/2, y+1/2, z'
'-x+1/2, -y+1/2, z'
'x+3/4, -y+3/4, z+1/4'
'-x+3/4, y+3/4, z+1/4'

loop_
_atom_site_label
_atom_site_type_symbol
_atom_site_fract_x
_atom_site_fract_y
_atom_site_fract_z
_atom_site_U_iso_or_equiv
_atom_site_adp_type
_atom_site_occupancy
_atom_site_symmetry_multiplicity
_atom_site_calc_flag
_atom_site_refinement_flags
La1 La 0.134326(7) 0.091190(4) 0.272054(19) 0.02220(6) Uani 1 1 d .
Cl1 Cl 0.12653(12) 0.12451(7) 0.1655(3) 0.1200(12) Uani 1 1 d .
Cl2 Cl 0.18211(11) 0.06895(7) 0.3508(3) 0.1195(13) Uani 1 1 d .
O1W O 0.14656(11) 0.06873(8) 0.1375(4) 0.0515(13) Uani 1 1 d .
O3W O 0.10973(12) 0.08026(9) 0.4160(4) 0.0548(13) Uani 1 1 d .
O2W O 0.11218(14) 0.04653(8) 0.2849(4) 0.0765(16) Uani 1 1 d U
C1 C 0.03989(13) 0.08451(8) 0.1794(4) 0.0241(11) Uani 1 1 d U
C2 C -0.01773(15) 0.07808(9) 0.1132(5) 0.0384(17) Uani 1 1 d .
C3 C -0.02373(15) 0.08200(9) 0.2070(4) 0.0323(14) Uani 1 1 d .
C4 C -0.05777(12) 0.11079(8) 0.1281(3) 0.0138(6) Uani 1 1 d U
C5 C 0.02232(18) 0.08837(10) 0.3267(4) 0.0341(13) Uani 1 1 d U
H5A H 0.0030 0.0800 0.3585 0.041 Uiso 1 1 calc R
H5B H 0.0457 0.0801 0.3386 0.041 Uiso 1 1 calc R
C6 C -0.06066(13) 0.11685(10) 0.2822(4) 0.0278(12) Uani 1 1 d U
H6A H -0.0831 0.1260 0.2687 0.033 Uiso 1 1 calc R
H6B H -0.0670 0.1044 0.3236 0.033 Uiso 1 1 calc R
C7 C 0.05533(14) 0.12720(9) 0.3491(3) 0.0221(11) Uani 1 1 d U
C8 C -0.00640(15) 0.12726(10) 0.3826(3) 0.0279(12) Uani 1 1 d U
C9 C 0.01074(14) 0.15201(10) 0.4078(3) 0.0256(13) Uani 1 1 d .
C10 C -0.03715(15) 0.15783(9) 0.3109(3) 0.0235(12) Uani 1 1 d .
C11 C 0.07722(15) 0.16773(12) 0.3830(4) 0.0311(14) Uani 1 1 d .
H11A H 0.1010 0.1593 0.3803 0.037 Uiso 1 1 calc R
H11B H 0.0755 0.1758 0.4373 0.037 Uiso 1 1 calc R
C12 C -0.00884(14) 0.19544(11) 0.3645(3) 0.0281(13) Uani 1 1 d .
H12A H -0.0334 0.2025 0.3564 0.034 Uiso 1 1 calc R
H12B H -0.0009 0.1998 0.4208 0.034 Uiso 1 1 calc R
C13 C 0.09944(14) 0.18442(8) 0.2523(3) 0.0194(11) Uani 1 1 d .
C14 C 0.05607(13) 0.20925(9) 0.3173(4) 0.0250(12) Uani 1 1 d .
C15 C 0.06865(14) 0.22171(8) 0.2344(4) 0.0272(13) Uani 1 1 d .
C16 C 0.00411(15) 0.21598(8) 0.2330(4) 0.0267(13) Uani 1 1 d .
C17 C 0.11864(14) 0.20857(9) 0.1301(4) 0.0277(13) Uani 1 1 d .
H17A H 0.1422 0.2002 0.1385 0.033 Uiso 1 1 calc R
H17B H 0.1239 0.2259 0.1231 0.033 Uiso 1 1 calc R
C18 C 0.03050(17) 0.23285(10) 0.1071(5) 0.0404(17) Uani 1 1 d .
H18A H 0.0458 0.2475 0.1030 0.048 Uiso 1 1 calc R
H18B H 0.0047 0.2379 0.1006 0.048 Uiso 1 1 calc R
C19 C 0.11090(13) 0.17822(10) 0.0225(4) 0.0328(13) Uani 1 1 d .
C20 C 0.07694(15) 0.21425(9) -0.0035(4) 0.0343(14) Uani 1 1 d .
C21 C 0.06878(17) 0.19490(13) -0.0747(4) 0.0387(16) Uani 1 1 d .
C22 C 0.01340(14) 0.20427(9) -0.0037(4) 0.0306(13) Uani 1 1 d .
C23 C 0.09661(17) 0.15251(13) -0.1025(4) 0.0382(16) Uani 1 1 d .
H23A H 0.0966 0.1568 -0.1617 0.046 Uiso 1 1 calc R
H23B H 0.1208 0.1456 -0.0892 0.046 Uiso 1 1 calc R
C24 C 0.00714(15) 0.17573(10) -0.1192(3) 0.0260(13) Uani 1 1 d .
H24A H 0.0165 0.1770 -0.1763 0.031 Uiso 1 1 calc R
H24B H -0.0180 0.1824 -0.1188 0.031 Uiso 1 1 calc R
C25 C 0.07462(15) 0.11565(10) -0.0314(3) 0.0282(12) Uani 1 1 d U
C26 C 0.03319(15) 0.13199(9) -0.1300(3) 0.0274(12) Uani 1 1 d U
C27 C 0.01643(14) 0.10785(9) -0.0899(3) 0.0243(11) Uani 1 1 d U
C28 C -0.02409(14) 0.13939(8) -0.0592(3) 0.0191(10) Uani 1 1 d U
C29 C 0.04373(16) 0.08016(11) 0.0300(4) 0.0388(15) Uani 1 1 d .
H29A H 0.0345 0.0662 -0.0017 0.047 Uiso 1 1 calc R
H29B H 0.0691 0.0765 0.0467 0.047 Uiso 1 1 calc R
C30 C -0.04556(16) 0.09898(10) -0.0163(4) 0.0343(14) Uani 1 1 d .
H30A H -0.0703 0.1055 -0.0267 0.041 Uiso 1 1 calc R
H30B H -0.0441 0.0831 -0.0436 0.041 Uiso 1 1 calc R
C31 C -0.02734(17) 0.05177(10) 0.0835(5) 0.0394(14) Uani 1 1 d U
H31A H -0.0232 0.0503 0.0233 0.047 Uiso 1 1 calc R
H31B H -0.0115 0.0399 0.1119 0.047 Uiso 1 1 calc R
C32 C -0.06749(17) 0.04671(11) 0.1035(5) 0.0418(15) Uani 1 1 d U
H32A H -0.0832 0.0561 0.0654 0.050 Uiso 1 1 calc R
H32B H -0.0726 0.0294 0.0944 0.050 Uiso 1 1 calc R
C33 C -0.0768(2) 0.05310(13) 0.1900(5) 0.0533(17) Uani 1 1 d U
H33A H -0.0891 0.0391 0.2155 0.064 Uiso 1 1 calc R
H33B H -0.0947 0.0664 0.1886 0.064 Uiso 1 1 calc R
C34 C -0.04498(16) 0.06066(10) 0.2465(5) 0.0503(19) Uani 1 1 d .
H34A H -0.0283 0.0469 0.2547 0.060 Uiso 1 1 calc R
H34B H -0.0546 0.0656 0.3010 0.060 Uiso 1 1 calc R
C35 C -0.02602(17) 0.11450(14) 0.4595(4) 0.0466(17) Uani 1 1 d .
H35A H -0.0394 0.1002 0.4395 0.056 Uiso 1 1 calc R
H35B H -0.0071 0.1089 0.4986 0.056 Uiso 1 1 calc R
C36 C -0.0504(2) 0.12951(15) 0.5015(5) 0.055(2) Uani 1 1 d .
H36A H -0.0627 0.1203 0.5459 0.066 Uiso 1 1 calc R
H36B H -0.0693 0.1355 0.4629 0.066 Uiso 1 1 calc R
C37 C -0.0289(2) 0.15168(15) 0.5403(5) 0.061(2) Uani 1 1 d .
H37A H -0.0433 0.1666 0.5318 0.073 Uiso 1 1 calc R
H37B H -0.0263 0.1492 0.6005 0.073 Uiso 1 1 calc R
C38 C 0.0096(2) 0.15504(17) 0.5020(5) 0.055(2) Uani 1 1 d .
H38A H 0.0186 0.1713 0.5161 0.066 Uiso 1 1 calc R
H38B H 0.0264 0.1432 0.5272 0.066 Uiso 1 1 calc R
C39 C 0.06552(18) 0.22377(11) 0.3981(4) 0.0455(16) Uani 1 1 d .
H39A H 0.0547 0.2155 0.4463 0.055 Uiso 1 1 calc R
H39B H 0.0923 0.2241 0.4056 0.055 Uiso 1 1 calc R
C40 C 0.0510(2) 0.24974(11) 0.3946(5) 0.054(2) Uani 1 1 d .
H40A H 0.0631 0.2594 0.4380 0.065 Uiso 1 1 calc R
H40B H 0.0245 0.2497 0.4061 0.065 Uiso 1 1 calc R
C41 C 0.0581(2) 0.26194(12) 0.3073(6) 0.060(2) Uani 1 1 d U
H41A H 0.0346 0.2637 0.2777 0.071 Uiso 1 1 calc R
H41B H 0.0684 0.2782 0.3155 0.071 Uiso 1 1 calc R
C42 C 0.08344(18) 0.24745(11) 0.2566(5) 0.0500(19) Uani 1 1 d .
H42A H 0.1068 0.2457 0.2868 0.060 Uiso 1 1 calc R
H42B H 0.0886 0.2563 0.2049 0.060 Uiso 1 1 calc R
C43 C 0.09387(17) 0.23713(12) -0.0277(5) 0.0438(17) Uani 1 1 d .
H43A H 0.1187 0.2342 -0.0498 0.053 Uiso 1 1 calc R
H43B H 0.0959 0.2479 0.0208 0.053 Uiso 1 1 calc R
C44 C 0.0693(2) 0.24917(13) -0.0954(5) 0.0526(17) Uani 1 1 d U
H44A H 0.0822 0.2633 -0.1186 0.063 Uiso 1 1 calc R
H44B H 0.0463 0.2549 -0.0700 0.063 Uiso 1 1 calc R
C45 C 0.0598(3) 0.22991(17) -0.1704(6) 0.065(2) Uani 1 1 d U
H45A H 0.0331 0.2274 -0.1729 0.078 Uiso 1 1 calc R
H45B H 0.0677 0.2369 -0.2238 0.078 Uiso 1 1 calc R
C46 C 0.0769(2) 0.20780(14) -0.1594(5) 0.0526(19) Uani 1 1 d .
H46A H 0.1036 0.2102 -0.1642 0.063 Uiso 1 1 calc R
H46B H 0.0693 0.1970 -0.2047 0.063 Uiso 1 1 calc R
C47 C 0.0346(2) 0.13125(14) -0.2219(5) 0.0529(16) Uani 1 1 d U
H47A H 0.0460 0.1462 -0.2426 0.063 Uiso 1 1 calc R
H47B H 0.0095 0.1304 -0.2441 0.063 Uiso 1 1 calc R
C48 C 0.0567(3) 0.1093(2) -0.2529(7) 0.094(3) Uani 1 1 d .
H48A H 0.0831 0.1127 -0.2461 0.113 Uiso 1 1 calc R
H48B H 0.0520 0.1071 -0.3125 0.113 Uiso 1 1 calc R
C49 C 0.0465(2) 0.08426(17) -0.2035(5) 0.070(2) Uani 1 1 d .
H49A H 0.0424 0.0711 -0.2437 0.084 Uiso 1 1 calc R
H49B H 0.0670 0.0796 -0.1673 0.084 Uiso 1 1 calc R
C50 C 0.01245(17) 0.08784(11) -0.1522(4) 0.0378(16) Uani 1 1 d .
H50A H -0.0083 0.0916 -0.1892 0.045 Uiso 1 1 calc R
H50B H 0.0067 0.0727 -0.1228 0.045 Uiso 1 1 calc R
N1 N 0.02238(13) 0.08257(8) 0.1019(4) 0.0390(14) Uani 1 1 d .
N2 N 0.01423(13) 0.08591(8) 0.2380(3) 0.0301(11) Uani 1 1 d U
N3 N -0.04079(13) 0.09567(7) 0.0732(3) 0.0282(12) Uani 1 1 d .
N4 N -0.04618(12) 0.10496(8) 0.2057(3) 0.0313(12) Uani 1 1 d .
N5 N 0.02479(13) 0.11311(10) 0.3553(4) 0.0383(14) Uani 1 1 d .
N6 N 0.04793(13) 0.15016(8) 0.3755(3) 0.0262(11) Uani 1 1 d .
N7 N -0.03250(12) 0.13353(9) 0.3169(3) 0.0257(11) Uani 1 1 d .
N8 N -0.01260(13) 0.16936(10) 0.3618(3) 0.0335(12) Uani 1 1 d .
N9 N 0.07551(12) 0.18613(7) 0.3167(3) 0.0211(10) Uani 1 1 d .
N10 N 0.09572(12) 0.20527(8) 0.2039(3) 0.0276(11) Uani 1 1 d .
N11 N 0.01526(13) 0.20687(7) 0.3079(3) 0.0260(11) Uani 1 1 d .
N12 N 0.03492(12) 0.22297(8) 0.1873(4) 0.0335(13) Uani 1 1 d .
N13 N 0.10133(14) 0.19937(8) 0.0545(3) 0.0348(12) Uani 1 1 d .
N14 N 0.09125(13) 0.17450(11) -0.0537(3) 0.0364(13) Uani 1 1 d .
N15 N 0.04002(12) 0.21668(7) 0.0375(3) 0.0247(11) Uani 1 1 d .
N16 N 0.02951(13) 0.19005(10) -0.0663(3) 0.0360(13) Uani 1 1 d .
N17 N 0.06890(13) 0.13431(10) -0.0879(3) 0.0320(12) Uani 1 1 d .
N18 N 0.04431(12) 0.10140(9) -0.0250(3) 0.0295(11) Uani 1 1 d U
N19 N 0.00564(12) 0.15046(10) -0.0961(3) 0.0328(12) Uani 1 1 d .
N20 N -0.01840(12) 0.11514(8) -0.0539(3) 0.0280(11) Uani 1 1 d .
O4 O 0.07298(10) 0.08543(6) 0.1896(3) 0.0288(9) Uani 1 1 d .
O1 O 0.08650(9) 0.12014(6) 0.3239(2) 0.0252(9) Uani 1 1 d .
O3 O 0.12188(10) 0.16816(6) 0.2377(3) 0.0263(9) Uani 1 1 d .
O2 O 0.13410(11) 0.16422(7) 0.0495(3) 0.0306(10) Uani 1 1 d .
O5 O 0.10369(10) 0.11227(7) 0.0059(2) 0.0304(10) Uani 1 1 d .
O8 O -0.08073(10) 0.12722(6) 0.1128(2) 0.0258(9) Uani 1 1 d .
O10 O -0.05936(10) 0.16771(7) 0.2648(3) 0.0313(9) Uani 1 1 d U
O6 O -0.02775(10) 0.21645(6) 0.2107(3) 0.0296(10) Uani 1 1 d .
O9 O -0.02015(10) 0.20504(6) 0.0103(3) 0.0333(10) Uani 1 1 d .
O7 O -0.05137(11) 0.15111(6) -0.0376(3) 0.0297(9) Uani 1 1 d .

loop_
_atom_site_aniso_label
_atom_site_aniso_U_11
_atom_site_aniso_U_22
_atom_site_aniso_U_33
_atom_site_aniso_U_23
_atom_site_aniso_U_13
_atom_site_aniso_U_12
La1 0.02082(11) 0.01305(10) 0.03274(13) 0.00982(11) -0.01751(11) -0.00334(10)
Cl1 0.149(3) 0.0893(19) 0.122(3) 0.0207(19) -0.033(2) -0.008(2)
Cl2 0.112(2) 0.115(2) 0.131(3) -0.004(2) -0.024(2) 0.009(2)
O1W 0.0247(19) 0.042(2) 0.088(4) -0.033(2) -0.022(2) 0.0106(18)
O3W 0.028(2) 0.059(2) 0.078(3) 0.049(2) -0.004(2) 0.0073(19)
O2W 0.073(3) 0.030(2) 0.126(4) 0.035(2) -0.066(3) -0.0180(19)
C1 0.021(2) 0.0104(17) 0.041(2) 0.0019(17) -0.0152(19) 0.0009(16)
C2 0.020(2) 0.013(2) 0.083(5) -0.001(3) -0.010(3) -0.0055(19)
C3 0.026(3) 0.021(2) 0.050(3) 0.011(2) -0.024(2) 0.000(2)
C4 0.0143(8) 0.0125(8) 0.0147(9) 0.0011(7) -0.0024(7) -0.0007(6)
C5 0.041(2) 0.027(2) 0.035(2) 0.0203(19) -0.012(2) 0.0025(19)
C6 0.0148(19) 0.034(2) 0.034(2) 0.0087(19) -0.0097(19) -0.0068(17)
C7 0.026(2) 0.0234(19) 0.017(2) 0.0158(16) -0.0080(17) -0.0028(17)
C8 0.026(2) 0.032(2) 0.026(2) 0.0061(19) -0.0147(19) 0.0001(18)
C9 0.017(2) 0.037(3) 0.023(3) -0.008(2) -0.004(2) -0.003(2)
C10 0.026(2) 0.034(3) 0.010(2) 0.0019(19) 0.004(2) 0.010(2)
C11 0.023(3) 0.053(3) 0.018(3) 0.003(2) -0.012(2) -0.004(2)
C12 0.024(2) 0.046(3) 0.014(2) -0.010(2) -0.011(2) 0.004(2)
C13 0.034(2) 0.0139(19) 0.010(2) -0.0038(16) -0.0058(19) -0.0068(18)
C14 0.015(2) 0.022(2) 0.038(3) -0.017(2) -0.012(2) -0.0015(18)
C15 0.022(2) 0.013(2) 0.046(3) -0.016(2) -0.011(2) -0.0007(18)
C16 0.037(3) 0.0068(19) 0.036(3) -0.0027(19) -0.002(2) 0.0095(19)
C17 0.024(2) 0.020(2) 0.039(3) 0.002(2) -0.022(2) -0.0088(19)
C18 0.035(3) 0.025(3) 0.062(4) 0.005(3) -0.022(3) -0.007(2)
C19 0.012(2) 0.057(3) 0.029(3) 0.019(3) -0.003(2) -0.014(2)
C20 0.030(2) 0.022(2) 0.051(3) 0.019(2) -0.028(2) -0.012(2)
C21 0.040(3) 0.064(4) 0.012(3) 0.008(3) -0.013(2) 0.001(3)
C22 0.028(3) 0.025(2) 0.038(3) 0.026(2) -0.015(2) -0.006(2)
C23 0.032(3) 0.069(4) 0.014(3) -0.010(3) 0.007(2) 0.008(3)
C24 0.029(3) 0.035(3) 0.014(2) 0.002(2) -0.012(2) 0.000(2)
C25 0.029(2) 0.036(2) 0.019(2) -0.0134(18) -0.0057(18) 0.0028(19)
C26 0.035(2) 0.027(2) 0.020(2) -0.0105(18) -0.0125(19) 0.0001(19)
C27 0.023(2) 0.028(2) 0.022(2) -0.0147(17) -0.0119(17) -0.0015(18)
C28 0.025(2) 0.0208(19) 0.011(2) -0.0065(16) -0.0068(16) 0.0043(17)
C29 0.031(3) 0.040(3) 0.045(4) -0.010(3) -0.016(3) 0.015(2)
C30 0.032(3) 0.027(2) 0.044(3) -0.020(2) -0.022(2) 0.011(2)
C31 0.036(2) 0.024(2) 0.059(3) -0.005(2) -0.019(2) -0.0071(19)
C32 0.039(2) 0.024(2) 0.061(3) -0.002(2) -0.021(2) -0.008(2)
C33 0.045(3) 0.043(3) 0.072(3) 0.015(2) -0.008(3) -0.009(2)
C34 0.026(3) 0.031(3) 0.094(5) 0.031(3) -0.028(3) -0.003(2)
C35 0.027(3) 0.086(4) 0.027(3) 0.039(3) -0.002(2) -0.012(3)
C36 0.052(4) 0.066(4) 0.046(4) -0.009(3) 0.012(3) 0.016(3)
C37 0.081(5) 0.061(4) 0.041(5) -0.004(3) -0.007(4) 0.022(4)
C38 0.037(3) 0.088(5) 0.040(5) -0.002(4) -0.009(3) -0.004(3)
C39 0.039(3) 0.047(3) 0.051(4) -0.040(3) -0.022(3) 0.018(3)
C40 0.072(5) 0.023(3) 0.069(5) -0.019(3) -0.012(4) 0.001(3)
C41 0.048(3) 0.031(3) 0.100(5) -0.032(3) -0.018(3) 0.007(3)
C42 0.046(3) 0.029(3) 0.075(5) -0.020(3) -0.015(3) -0.013(3)
C43 0.030(3) 0.045(3) 0.056(4) 0.031(3) -0.010(3) -0.007(3)
C44 0.058(3) 0.049(3) 0.051(3) 0.028(2) -0.005(2) -0.007(2)
C45 0.066(3) 0.074(3) 0.056(3) 0.025(3) -0.004(3) -0.011(3)
C46 0.043(3) 0.070(4) 0.045(4) 0.031(3) -0.016(3) -0.012(3)
C47 0.059(3) 0.065(3) 0.034(3) -0.015(2) -0.003(2) 0.005(2)
C48 0.079(6) 0.142(8) 0.061(6) -0.054(6) -0.004(5) -0.017(6)
C49 0.055(4) 0.096(5) 0.060(5) -0.050(4) -0.023(3) 0.036(4)
C50 0.034(3) 0.037(3) 0.042(4) -0.016(3) -0.012(3) 0.005(2)
N1 0.026(2) 0.0115(18) 0.080(4) -0.008(2) -0.028(2) 0.0026(17)
N2 0.038(2) 0.0135(16) 0.039(2) 0.0105(16) -0.0224(18) -0.0018(16)
N3 0.026(2) 0.0102(17) 0.049(3) -0.0064(18) -0.013(2) 0.0011(16)
N4 0.022(2) 0.031(2) 0.041(3) 0.006(2) -0.018(2) -0.0056(18)
N5 0.020(2) 0.053(3) 0.041(3) 0.017(2) -0.002(2) -0.004(2)
N6 0.034(2) 0.030(2) 0.015(2) 0.0108(17) -0.0107(18) -0.0007(19)
N7 0.0173(19) 0.039(2) 0.020(2) -0.0011(19) -0.0108(17) -0.0038(18)
N8 0.032(2) 0.054(3) 0.015(2) -0.010(2) -0.0148(18) 0.001(2)
N9 0.025(2) 0.0217(19) 0.016(2) -0.0043(16) -0.0039(17) 0.0014(17)
N10 0.025(2) 0.021(2) 0.036(3) 0.0033(19) -0.005(2) 0.0103(17)
N11 0.037(2) 0.0128(17) 0.028(2) -0.0035(17) -0.007(2) 0.0047(18)
N12 0.023(2) 0.0156(19) 0.062(3) 0.006(2) -0.024(2) 0.0021(17)
N13 0.038(2) 0.027(2) 0.039(3) 0.014(2) -0.019(2) 0.000(2)
N14 0.024(2) 0.067(3) 0.018(2) 0.011(2) -0.0115(18) 0.001(2)
N15 0.025(2) 0.0215(18) 0.028(3) 0.0063(17) -0.0111(18) -0.0074(16)
N16 0.032(2) 0.047(3) 0.030(3) 0.022(2) -0.010(2) 0.005(2)
N17 0.034(2) 0.053(3) 0.009(2) -0.0105(19) -0.0049(18) 0.009(2)
N18 0.0271(19) 0.038(2) 0.023(2) -0.0118(17) -0.0143(17) 0.0120(17)
N19 0.016(2) 0.048(3) 0.035(3) 0.000(2) -0.0089(19) 0.0158(19)
N20 0.025(2) 0.032(2) 0.027(2) -0.0168(18) -0.0168(19) 0.0061(18)
O4 0.0272(18) 0.0217(16) 0.037(2) -0.0054(15) -0.0200(16) 0.0151(14)
O1 0.0170(16) 0.0212(16) 0.038(2) 0.0094(15) -0.0100(15) -0.0032(14)
O3 0.0214(16) 0.0212(17) 0.036(2) 0.0030(15) -0.0078(16) 0.0085(14)
O2 0.035(2) 0.0335(19) 0.024(2) 0.0039(15) -0.0084(15) -0.0013(16)
O5 0.0205(16) 0.051(2) 0.020(2) 0.0002(16) -0.0141(15) -0.0003(15)
O8 0.0306(18) 0.0194(16) 0.027(2) -0.0103(14) -0.0081(15) 0.0052(14)
O10 0.0282(16) 0.0402(17) 0.0257(17) -0.0149(15) -0.0182(15) 0.0071(14)
O6 0.0199(17) 0.0192(16) 0.050(2) -0.0161(16) -0.0108(16) 0.0063(13)
O9 0.0343(19) 0.0214(16) 0.044(2) 0.0139(17) -0.0088(18) 0.0034(14)
O7 0.0356(19) 0.0147(15) 0.039(2) -0.0046(15) -0.0208(17) 0.0048(15)

loop_
_atom_type_symbol
_atom_type_description
_atom_type_scat_dispersion_real
_atom_type_scat_dispersion_imag
_atom_type_scat_source
C C 0.0033 0.0016 'International Tables Vol C Tables 4.2.6.8 and 6.1.1.4'
H H 0.0000 0.0000 'International Tables Vol C Tables 4.2.6.8 and 6.1.1.4'
N N 0.0061 0.0033 'International Tables Vol C Tables 4.2.6.8 and 6.1.1.4'
O O 0.0106 0.0060 'International Tables Vol C Tables 4.2.6.8 and 6.1.1.4'
La La -0.2871 2.4523 'International Tables Vol C Tables 4.2.6.8 and 6.1.1.4'
Cl Cl 0.1484 0.1585 'International Tables Vol C Tables 4.2.6.8 and 6.1.1.4'

loop_
_geom_angle_atom_site_label_1
_geom_angle_atom_site_label_2
_geom_angle_atom_site_label_3
_geom_angle
_geom_angle_site_symmetry_1
_geom_angle_site_symmetry_3
Cl2 La1 O1 129.26(14) . .
Cl2 La1 Cl1 141.78(14) . .
O1 La1 Cl1 71.63(14) . .
Cl2 La1 O1W 94.14(14) . .
O1 La1 O1W 135.91(13) . .
Cl1 La1 O1W 78.18(15) . .
Cl2 La1 O3W 70.41(14) . .
O1 La1 O3W 66.75(13) . .
Cl1 La1 O3W 138.32(15) . .
O1W La1 O3W 136.14(16) . .
Cl2 La1 O7 68.50(13) . 3
O1 La1 O7 130.75(11) . 3
Cl1 La1 O7 74.22(13) . 3
O1W La1 O7 66.47(13) . 3
O3W La1 O7 134.25(14) . 3
Cl2 La1 O2W 72.98(14) . .
O1 La1 O2W 111.25(15) . .
Cl1 La1 O2W 135.03(16) . .
O1W La1 O2W 70.09(19) . .
O3W La1 O2W 66.2(2) . .
O7 La1 O2W 117.99(15) 3 .
Cl2 La1 O8 72.66(12) . 3
O1 La1 O8 74.06(11) . 3
Cl1 La1 O8 87.08(12) . 3
O1W La1 O8 136.10(13) . 3
O3W La1 O8 79.63(14) . 3
O7 La1 O8 69.77(12) 3 3
O2W La1 O8 137.76(16) . 3
Cl2 La1 O4 142.97(12) . .
O1 La1 O4 69.77(12) . .
Cl1 La1 O4 69.41(13) . .
O1W La1 O4 69.91(13) . .
O3W La1 O4 97.65(14) . .
O7 La1 O4 127.46(13) 3 .
O2W La1 O4 70.19(14) . .
O8 La1 O4 141.45(11) 3 .
O4 C1 N2 126.6(5) . .
O4 C1 N1 124.9(5) . .
N2 C1 N1 108.5(4) . .
N3 C2 N1 113.9(5) . .
N3 C2 C3 105.2(5) . .
N1 C2 C3 103.5(5) . .
N3 C2 C31 111.0(5) . .
N1 C2 C31 109.6(5) . .
C3 C2 C31 113.4(5) . .
N2 C3 N4 112.7(4) . .
N2 C3 C2 102.6(5) . .
N4 C3 C2 100.4(4) . .
N2 C3 C34 116.0(5) . .
N4 C3 C34 112.0(5) . .
C2 C3 C34 111.6(5) . .
O8 C4 N4 123.9(4) . .
O8 C4 N3 128.0(5) . .
N4 C4 N3 108.1(4) . .
N5 C5 N2 114.3(5) . .
N5 C5 H5A 108.7 . .
N2 C5 H5A 108.6 . .
N5 C5 H5B 108.7 . .
N2 C5 H5B 108.7 . .
H5A C5 H5B 107.6 . .
N7 C6 N4 109.9(4) . .
N7 C6 H6A 109.7 . .
N4 C6 H6A 109.7 . .
N7 C6 H6B 109.7 . .
N4 C6 H6B 109.7 . .
H6A C6 H6B 108.2 . .
O1 C7 N6 124.3(4) . .
O1 C7 N5 125.4(5) . .
N6 C7 N5 110.3(5) . .
N5 C8 N7 114.7(5) . .
N5 C8 C9 103.8(4) . .
N7 C8 C9 103.9(4) . .
N5 C8 C35 110.5(5) . .
N7 C8 C35 112.1(4) . .
C9 C8 C35 111.4(5) . .
N6 C9 N8 113.7(5) . .
N6 C9 C38 112.8(5) . .
N8 C9 C38 114.3(5) . .
N6 C9 C8 102.6(4) . .
N8 C9 C8 102.0(4) . .
C38 C9 C8 110.1(5) . .
O10 C10 N7 124.5(5) . .
O10 C10 N8 125.9(5) . .
N7 C10 N8 109.6(5) . .
N6 C11 N9 111.8(4) . .
N6 C11 H11A 109.2 . .
N9 C11 H11A 109.2 . .
N6 C11 H11B 109.3 . .
N9 C11 H11B 109.3 . .
H11A C11 H11B 108.0 . .
N11 C12 N8 118.9(5) . .
N11 C12 H12A 107.6 . .
N8 C12 H12A 107.6 . .
N11 C12 H12B 107.6 . .
N8 C12 H12B 107.6 . .
H12A C12 H12B 107.0 . .
O3 C13 N9 128.3(4) . .
O3 C13 N10 123.8(5) . .
N9 C13 N10 107.9(4) . .
N9 C14 N11 113.8(4) . .
N9 C14 C15 103.7(4) . .
N11 C14 C15 103.9(4) . .
N9 C14 C39 110.3(4) . .
N11 C14 C39 110.3(4) . .
C15 C14 C39 114.7(4) . .
N10 C15 N12 115.9(5) . .
N10 C15 C42 114.8(5) . .
N12 C15 C42 111.7(4) . .
N10 C15 C14 102.4(4) . .
N12 C15 C14 102.7(4) . .
C42 C15 C14 107.7(5) . .
O6 C16 N11 123.4(5) . .
O6 C16 N12 127.3(5) . .
N11 C16 N12 109.2(5) . .
N10 C17 N13 112.8(4) . .
N10 C17 H17A 109.0 . .
N13 C17 H17A 109.0 . .
N10 C17 H17B 109.0 . .
N13 C17 H17B 109.0 . .
H17A C17 H17B 107.8 . .
N12 C18 N15 115.8(5) . .
N12 C18 H18A 108.3 . .
N15 C18 H18A 108.3 . .
N12 C18 H18B 108.3 . .
N15 C18 H18B 108.3 . .
H18A C18 H18B 107.4 . .
O2 C19 N13 126.8(6) . .
O2 C19 N14 123.9(6) . .
N13 C19 N14 109.2(5) . .
C43 C20 N15 114.7(5) . .
C43 C20 N13 112.5(5) . .
N15 C20 N13 107.4(5) . .
C43 C20 C21 117.8(6) . .
N15 C20 C21 102.1(4) . .
N13 C20 C21 100.8(4) . .
N14 C21 N16 113.1(5) . .
N14 C21 C46 117.1(5) . .
N16 C21 C46 110.4(5) . .
N14 C21 C20 104.4(4) . .
N16 C21 C20 103.8(5) . .
C46 C21 C20 106.7(5) . .
O9 C22 N15 126.4(5) . .
O9 C22 N16 124.0(5) . .
N15 C22 N16 109.5(5) . .
N17 C23 N14 113.5(5) . .
N17 C23 H23A 108.9 . .
N14 C23 H23A 108.9 . .
N17 C23 H23B 108.9 . .
N14 C23 H23B 108.9 . .
H23A C23 H23B 107.7 . .
N16 C24 N19 113.9(4) . .
N16 C24 H24A 108.8 . .
N19 C24 H24A 108.8 . .
N16 C24 H24B 108.8 . .
N19 C24 H24B 108.7 . .
H24A C24 H24B 107.7 . .
O5 C25 N18 125.0(5) . .
O5 C25 N17 124.1(5) . .
N18 C25 N17 110.9(5) . .
N17 C26 C47 115.5(5) . .
N17 C26 N19 110.9(4) . .
C47 C26 N19 113.5(5) . .
N17 C26 C27 102.9(4) . .
C47 C26 C27 113.2(5) . .
N19 C26 C27 99.3(4) . .
N20 C27 N18 112.3(4) . .
N20 C27 C50 112.8(4) . .
N18 C27 C50 110.9(4) . .
N20 C27 C26 105.3(4) . .
N18 C27 C26 102.8(4) . .
C50 C27 C26 112.3(5) . .
O7 C28 N20 128.4(5) . .
O7 C28 N19 121.4(4) . .
N20 C28 N19 110.2(4) . .
N1 C29 N18 115.5(5) . .
N1 C29 H29A 108.4 . .
N18 C29 H29A 108.4 . .
N1 C29 H29B 108.4 . .
N18 C29 H29B 108.4 . .
H29A C29 H29B 107.5 . .
N3 C30 N20 113.8(4) . .
N3 C30 H30A 108.8 . .
N20 C30 H30A 108.8 . .
N3 C30 H30B 108.8 . .
N20 C30 H30B 108.8 . .
H30A C30 H30B 107.7 . .
C32 C31 C2 108.6(5) . .
C32 C31 H31A 110.0 . .
C2 C31 H31A 109.9 . .
C32 C31 H31B 109.9 . .
C2 C31 H31B 110.0 . .
H31A C31 H31B 108.3 . .
C33 C32 C31 112.1(6) . .
C33 C32 H32A 109.2 . .
C31 C32 H32A 109.1 . .
C33 C32 H32B 109.2 . .
C31 C32 H32B 109.1 . .
H32A C32 H32B 107.9 . .
C32 C33 C34 116.8(6) . .
C32 C33 H33A 108.1 . .
C34 C33 H33A 108.1 . .
C32 C33 H33B 108.1 . .
C34 C33 H33B 108.1 . .
H33A C33 H33B 107.3 . .
C33 C34 C3 110.0(6) . .
C33 C34 H34A 109.6 . .
C3 C34 H34A 109.7 . .
C33 C34 H34B 109.7 . .
C3 C34 H34B 109.6 . .
H34A C34 H34B 108.2 . .
C36 C35 C8 113.6(6) . .
C36 C35 H35A 108.8 . .
C8 C35 H35A 108.8 . .
C36 C35 H35B 108.9 . .
C8 C35 H35B 108.8 . .
H35A C35 H35B 107.7 . .
C35 C36 C37 109.8(6) . .
C35 C36 H36A 109.7 . .
C37 C36 H36A 109.7 . .
C35 C36 H36B 109.7 . .
C37 C36 H36B 109.7 . .
H36A C36 H36B 108.2 . .
C38 C37 C36 112.6(7) . .
C38 C37 H37A 109.0 . .
C36 C37 H37A 109.0 . .
C38 C37 H37B 109.1 . .
C36 C37 H37B 109.1 . .
H37A C37 H37B 107.8 . .
C9 C38 C37 114.2(6) . .
C9 C38 H38A 108.7 . .
C37 C38 H38A 108.7 . .
C9 C38 H38B 108.7 . .
C37 C38 H38B 108.7 . .
H38A C38 H38B 107.6 . .
C40 C39 C14 111.9(5) . .
C40 C39 H39A 109.3 . .
C14 C39 H39A 109.2 . .
C40 C39 H39B 109.2 . .
C14 C39 H39B 109.2 . .
H39A C39 H39B 107.9 . .
C39 C40 C41 112.1(6) . .
C39 C40 H40A 109.2 . .
C41 C40 H40A 109.2 . .
C39 C40 H40B 109.1 . .
C41 C40 H40B 109.2 . .
H40A C40 H40B 107.9 . .
C42 C41 C40 111.4(6) . .
C42 C41 H41A 109.3 . .
C40 C41 H41A 109.4 . .
C42 C41 H41B 109.3 . .
C40 C41 H41B 109.4 . .
H41A C41 H41B 108.0 . .
C41 C42 C15 114.0(6) . .
C41 C42 H42A 108.7 . .
C15 C42 H42A 108.7 . .
C41 C42 H42B 108.8 . .
C15 C42 H42B 108.8 . .
H42A C42 H42B 107.7 . .
C20 C43 C44 108.3(5) . .
C20 C43 H43A 110.0 . .
C44 C43 H43A 110.1 . .
C20 C43 H43B 110.0 . .
C44 C43 H43B 110.0 . .
H43A C43 H43B 108.4 . .
C43 C44 C45 111.0(6) . .
C43 C44 H44A 109.4 . .
C45 C44 H44A 109.5 . .
C43 C44 H44B 109.5 . .
C45 C44 H44B 109.4 . .
H44A C44 H44B 108.0 . .
C46 C45 C44 112.4(7) . .
C46 C45 H45A 109.1 . .
C44 C45 H45A 109.1 . .
C46 C45 H45B 109.1 . .
C44 C45 H45B 109.1 . .
H45A C45 H45B 107.8 . .
C45 C46 C21 115.4(7) . .
C45 C46 H46A 108.5 . .
C21 C46 H46A 108.5 . .
C45 C46 H46B 108.4 . .
C21 C46 H46B 108.4 . .
H46A C46 H46B 107.5 . .
C26 C47 C48 111.5(7) . .
C26 C47 H47A 109.3 . .
C48 C47 H47A 109.3 . .
C26 C47 H47B 109.4 . .
C48 C47 H47B 109.4 . .
H47A C47 H47B 108.0 . .
C47 C48 C49 112.8(8) . .
C47 C48 H48A 109.1 . .
C49 C48 H48A 109.1 . .
C47 C48 H48B 109.0 . .
C49 C48 H48B 109.0 . .
H48A C48 H48B 107.8 . .
C50 C49 C48 110.1(7) . .
C50 C49 H49A 109.6 . .
C48 C49 H49A 109.7 . .
C50 C49 H49B 109.6 . .
C48 C49 H49B 109.6 . .
H49A C49 H49B 108.2 . .
C27 C50 C49 112.7(6) . .
C27 C50 H50A 109.0 . .
C49 C50 H50A 109.1 . .
C27 C50 H50B 109.0 . .
C49 C50 H50B 109.1 . .
H50A C50 H50B 107.8 . .
C1 N1 C29 119.3(5) . .
C1 N1 C2 110.4(5) . .
C29 N1 C2 128.8(5) . .
C1 N2 C5 123.8(5) . .
C1 N2 C3 113.9(5) . .
C5 N2 C3 121.9(5) . .
C4 N3 C2 112.8(5) . .
C4 N3 C30 120.6(4) . .
C2 N3 C30 126.6(5) . .
C4 N4 C6 123.1(4) . .
C4 N4 C3 112.3(5) . .
C6 N4 C3 123.4(5) . .
C7 N5 C8 110.8(5) . .
C7 N5 C5 124.6(5) . .
C8 N5 C5 124.0(5) . .
C7 N6 C9 111.2(4) . .
C7 N6 C11 120.2(5) . .
C9 N6 C11 127.5(5) . .
C10 N7 C8 111.5(4) . .
C10 N7 C6 120.0(4) . .
C8 N7 C6 125.0(4) . .
C10 N8 C12 122.8(5) . .
C10 N8 C9 111.9(5) . .
C12 N8 C9 125.1(4) . .
C13 N9 C14 112.1(4) . .
C13 N9 C11 118.6(4) . .
C14 N9 C11 128.2(4) . .
C13 N10 C15 113.5(5) . .
C13 N10 C17 120.0(4) . .
C15 N10 C17 126.4(4) . .
C16 N11 C12 123.3(5) . .
C16 N11 C14 110.5(5) . .
C12 N11 C14 126.0(4) . .
C16 N12 C18 119.9(5) . .
C16 N12 C15 113.1(5) . .
C18 N12 C15 126.6(5) . .
C19 N13 C17 121.2(5) . .
C19 N13 C20 112.9(5) . .
C17 N13 C20 125.0(4) . .
C21 N14 C19 112.0(5) . .
C21 N14 C23 127.1(5) . .
C19 N14 C23 120.8(5) . .
C22 N15 C18 120.6(5) . .
C22 N15 C20 112.2(4) . .
C18 N15 C20 126.7(4) . .
C22 N16 C24 120.1(5) . .
C22 N16 C21 111.9(5) . .
C24 N16 C21 127.5(5) . .
C25 N17 C23 121.2(5) . .
C25 N17 C26 111.7(5) . .
C23 N17 C26 127.1(5) . .
C25 N18 C29 121.2(5) . .
C25 N18 C27 111.1(5) . .
C29 N18 C27 126.9(4) . .
C28 N19 C24 124.7(4) . .
C28 N19 C26 111.9(5) . .
C24 N19 C26 121.8(5) . .
C28 N20 C27 112.4(4) . .
C28 N20 C30 121.6(4) . .
C27 N20 C30 125.9(4) . .
C1 O4 La1 156.6(4) . .
C7 O1 La1 157.7(3) . .
C4 O8 La1 156.4(3) . 11_454
C28 O7 La1 157.8(3) . 11_454

loop_
_geom_bond_atom_site_label_1
_geom_bond_atom_site_label_2
_geom_bond_distance
_geom_bond_site_symmetry_2
La1 Cl2 2.468(4) .
La1 O1 2.497(4) .
La1 Cl1 2.522(4) .
La1 O1W 2.527(5) .
La1 O3W 2.548(5) .
La1 O7 2.556(4) 3
La1 O2W 2.592(4) .
La1 O8 2.597(4) 3
La1 O4 2.607(4) .
C1 O4 1.212(6) .
C1 N2 1.325(8) .
C1 N1 1.400(8) .
C2 N3 1.430(7) .
C2 N1 1.486(7) .
C2 C3 1.537(10) .
C2 C31 1.563(8) .
C3 N2 1.479(7) .
C3 N4 1.502(7) .
C3 C34 1.540(8) .
C4 O8 1.253(6) .
C4 N4 1.354(7) .
C4 N3 1.359(7) .
C5 N5 1.439(8) .
C5 N2 1.460(8) .
C5 H5A 0.9800 .
C5 H5B 0.9800 .
C6 N7 1.482(7) .
C6 N4 1.486(8) .
C6 H6A 0.9800 .
C6 H6B 0.9800 .
C7 O1 1.262(6) .
C7 N6 1.358(7) .
C7 N5 1.355(7) .
C8 N5 1.441(8) .
C8 N7 1.458(7) .
C8 C9 1.550(8) .
C8 C35 1.588(8) .
C9 N6 1.448(7) .
C9 N8 1.473(7) .
C9 C38 1.522(9) .
C10 O10 1.221(7) .
C10 N7 1.350(7) .
C10 N8 1.364(7) .
C11 N6 1.440(7) .
C11 N9 1.469(7) .
C11 H11A 0.9800 .
C11 H11B 0.9800 .
C12 N11 1.409(7) .
C12 N8 1.441(8) .
C12 H12A 0.9800 .
C12 H12B 0.9800 .
C13 O3 1.231(6) .
C13 N9 1.353(7) .
C13 N10 1.392(6) .
C14 N9 1.454(6) .
C14 N11 1.493(7) .
C14 C15 1.565(8) .
C14 C39 1.561(8) .
C15 N10 1.421(7) .
C15 N12 1.439(7) .
C15 C42 1.555(7) .
C16 O6 1.209(7) .
C16 N11 1.364(7) .
C16 N12 1.390(8) .
C17 N10 1.459(8) .
C17 N13 1.457(8) .
C17 H17A 0.9800 .
C17 H17B 0.9800 .
C18 N12 1.407(9) .
C18 N15 1.468(8) .
C18 H18A 0.9800 .
C18 H18B 0.9800 .
C19 O2 1.220(7) .
C19 N13 1.318(8) .
C19 N14 1.429(8) .
C20 C43 1.453(8) .
C20 N15 1.497(7) .
C20 N13 1.522(7) .
C20 C21 1.590(9) .
C21 N14 1.427(9) .
C21 N16 1.455(8) .
C21 C46 1.561(9) .
C22 O9 1.238(7) .
C22 N15 1.355(7) .
C22 N16 1.401(8) .
C23 N17 1.437(9) .
C23 N14 1.454(9) .
C23 H23A 0.9800 .
C23 H23B 0.9800 .
C24 N16 1.413(7) .
C24 N19 1.440(7) .
C24 H24A 0.9800 .
C24 H24B 0.9800 .
C25 O5 1.226(7) .
C25 N18 1.354(7) .
C25 N17 1.385(8) .
C26 N17 1.466(7) .
C26 C47 1.477(10) .
C26 N19 1.524(7) .
C26 C27 1.595(8) .
C27 N20 1.445(7) .
C27 N18 1.494(7) .
C27 C50 1.493(8) .
C28 O7 1.231(6) .
C28 N20 1.352(7) .
C28 N19 1.372(7) .
C29 N1 1.396(9) .
C29 N18 1.465(8) .
C29 H29A 0.9800 .
C29 H29B 0.9800 .
C30 N3 1.458(8) .
C30 N20 1.457(8) .
C30 H30A 0.9800 .
C30 H30B 0.9800 .
C31 C32 1.516(9) .
C31 H31A 0.9800 .
C31 H31B 0.9800 .
C32 C33 1.472(11) .
C32 H32A 0.9800 .
C32 H32B 0.9800 .
C33 C34 1.526(10) .
C33 H33A 0.9800 .
C33 H33B 0.9800 .
C34 H34A 0.9800 .
C34 H34B 0.9800 .
C35 C36 1.384(10) .
C35 H35A 0.9800 .
C35 H35B 0.9800 .
C36 C37 1.576(12) .
C36 H36A 0.9800 .
C36 H36B 0.9800 .
C37 C38 1.536(11) .
C37 H37A 0.9800 .
C37 H37B 0.9800 .
C38 H38A 0.9800 .
C38 H38B 0.9800 .
C39 C40 1.523(9) .
C39 H39A 0.9800 .
C39 H39B 0.9800 .
C40 C41 1.575(12) .
C40 H40A 0.9800 .
C40 H40B 0.9800 .
C41 C42 1.464(10) .
C41 H41A 0.9800 .
C41 H41B 0.9800 .
C42 H42A 0.9800 .
C42 H42B 0.9800 .
C43 C44 1.553(10) .
C43 H43A 0.9800 .
C43 H43B 0.9800 .
C44 C45 1.640(12) .
C44 H44A 0.9800 .
C44 H44B 0.9800 .
C45 C46 1.375(12) .
C45 H45A 0.9800 .
C45 H45B 0.9800 .
C46 H46A 0.9800 .
C46 H46B 0.9800 .
C47 C48 1.530(14) .
C47 H47A 0.9800 .
C47 H47B 0.9800 .
C48 C49 1.634(16) .
C48 H48A 0.9800 .
C48 H48B 0.9800 .
C49 C50 1.496(10) .
C49 H49A 0.9800 .
C49 H49B 0.9800 .
C50 H50A 0.9800 .
C50 H50B 0.9800 .
O8 La1 2.597(4) 11_454
O7 La1 2.556(4) 11_454

loop_
_platon_squeeze_void_nr
_platon_squeeze_void_average_x
_platon_squeeze_void_average_y
_platon_squeeze_void_average_z
_platon_squeeze_void_volume
_platon_squeeze_void_count_electrons
_platon_squeeze_void_content
1 -0.004 0.000 0.103 12797 4479 ' '
2 -0.028 0.152 0.614 46 10 ' '
3 0.028 0.348 0.114 46 11 ' '
4 -0.028 0.652 0.114 46 10 ' '
5 0.028 0.848 0.614 46 11 ' '
6 0.222 0.098 0.864 46 21 ' '
7 0.222 0.598 0.364 46 21 ' '
8 0.278 0.402 0.864 46 20 ' '
9 0.278 0.902 0.364 46 20 ' '
10 0.472 0.152 0.114 46 10 ' '
11 0.472 0.652 0.614 46 10 ' '
12 0.528 0.348 0.614 46 11 ' '
13 0.528 0.848 0.114 46 11 ' '
14 0.722 0.098 0.364 46 21 ' '
15 0.722 0.598 0.864 46 21 ' '
16 0.778 0.402 0.364 46 20 ' '
17 0.778 0.902 0.864 46 20 ' '
